data_1571543
loop_
_publ_author_name
'Zheng, Xuejuan'
'Huang, Fanping'
'Li, Xinyuan'
'Zhuo, Kaiyue'
'Chen, Dafa'
'Luo, Ming'
'Xia, Haiping'

_publ_section_title
;
 Isomerization reactions of metal vinylidene units.
;
_journal_issue 22
_journal_name_full 'Chemical science'
_journal_page_first 8443
_journal_page_last 8450
_journal_paper_doi 10.1039/d4sc01993h
_journal_volume 15
_journal_year 2024
_chemical_formula_moiety 'C63 H49 Cl2 N Os P3 S, F6 P'
_chemical_formula_sum 'C63 H49 Cl2 F6 N Os P4 S'
_chemical_formula_weight 1351.07
_space_group_crystal_system triclinic
_space_group_IT_number 2
_space_group_name_Hall '-P 1'
_space_group_name_H-M_alt 'P -1'
_atom_sites_solution_hydrogens geom
_atom_sites_solution_primary dual
_audit_creation_date 2023-05-23
_audit_creation_method
;
Olex2 1.5
(compiled 2023.03.06 svn.rbb2c1857 for OlexSys, GUI svn.r6748)
;
_audit_update_record
;
2023-12-17 deposited with the CCDC.	2024-04-30 downloaded from the CCDC.
;
_cell_angle_alpha 98.109(2)
_cell_angle_beta 106.294(2)
_cell_angle_gamma 101.236(2)
_cell_formula_units_Z 2
_cell_length_a 14.1630(7)
_cell_length_b 14.2184(7)
_cell_length_c 15.9648(8)
_cell_measurement_reflns_used 9651
_cell_measurement_temperature 100.00
_cell_measurement_theta_max 72.15
_cell_measurement_theta_min 3.70
_cell_volume 2960.5(3)
_computing_cell_refinement 'SAINT V8.40B (?, 2016)'
_computing_data_reduction 'SAINT V8.40B (?, 2016)'
_computing_molecular_graphics 'Olex2 1.5 (Dolomanov et al., 2009)'
_computing_publication_material 'Olex2 1.5 (Dolomanov et al., 2009)'
_computing_structure_refinement 'XL  (Sheldrick, 2008)'
_computing_structure_solution 'SHELXT 2018/2 (Sheldrick, 2018)'
_diffrn_ambient_temperature 100.00
_diffrn_detector 'Bruker APEX2 area detector'
_diffrn_detector_area_resol_mean 7.9
_diffrn_detector_type 'CCD area detector'
_diffrn_measured_fraction_theta_full 1.000
_diffrn_measured_fraction_theta_max 0.996
_diffrn_measurement_device 'three-circle diffractometer'
_diffrn_measurement_device_type 'Bruker SMART APEX2 area detector'
_diffrn_measurement_method '\w and \f scans'
_diffrn_radiation_monochromator 'mirror optics'
_diffrn_radiation_probe x-ray
_diffrn_radiation_type CuK\a
_diffrn_radiation_wavelength 1.54178
_diffrn_reflns_av_R_equivalents 0.0526
_diffrn_reflns_av_unetI/netI 0.0287
_diffrn_reflns_Laue_measured_fraction_full 1.000
_diffrn_reflns_Laue_measured_fraction_max 0.996
_diffrn_reflns_limit_h_max 17
_diffrn_reflns_limit_h_min -17
_diffrn_reflns_limit_k_max 17
_diffrn_reflns_limit_k_min -17
_diffrn_reflns_limit_l_max 18
_diffrn_reflns_limit_l_min -19
_diffrn_reflns_number 79552
_diffrn_reflns_point_group_measured_fraction_full 1.000
_diffrn_reflns_point_group_measured_fraction_max 0.996
_diffrn_reflns_theta_full 67.679
_diffrn_reflns_theta_max 72.255
_diffrn_reflns_theta_min 2.948
_diffrn_source 'microfocus sealed X-ray tube'
_diffrn_source_current 1.1
_diffrn_source_power 0.05500000000000001
_diffrn_source_type 'Incoatec I\ms'
_diffrn_source_voltage 50.0
_diffrn_standards_number 0
_exptl_absorpt_coefficient_mu 6.744
_exptl_absorpt_correction_T_max 0.7536
_exptl_absorpt_correction_T_min 0.5757
_exptl_absorpt_correction_type none
_exptl_absorpt_process_details
;
SADABS-2016/2 (Bruker,2016/2) was used for absorption correction.
wR2(int) was 0.1172 before and 0.0591 after correction.
The Ratio of minimum to maximum transmission is 0.7639.
The \l/2 correction factor is Not present.
;
_exptl_crystal_colour 'metallic yellowish yellow'
_exptl_crystal_colour_lustre metallic
_exptl_crystal_colour_modifier yellowish
_exptl_crystal_colour_primary yellow
_exptl_crystal_density_diffrn 1.516
_exptl_crystal_description block
_exptl_crystal_F_000 1348
_exptl_crystal_size_max 0.11
_exptl_crystal_size_mid 0.10
_exptl_crystal_size_min 0.10
_refine_diff_density_max 1.688
_refine_diff_density_min -1.614
_refine_diff_density_rms 0.100
_refine_ls_extinction_method none
_refine_ls_goodness_of_fit_ref 1.036
_refine_ls_hydrogen_treatment constr
_refine_ls_matrix_type full
_refine_ls_number_parameters 703
_refine_ls_number_reflns 11652
_refine_ls_number_restraints 0
_refine_ls_restrained_S_all 1.036
_refine_ls_R_factor_all 0.0337
_refine_ls_R_factor_gt 0.0311
_refine_ls_shift/su_max 0.001
_refine_ls_shift/su_mean 0.000
_refine_ls_structure_factor_coef Fsqd
_refine_ls_weighting_details 'w=1/[\s^2^(Fo^2^)+(0.0380P)^2^+7.4241P] where P=(Fo^2^+2Fc^2^)/3'
_refine_ls_weighting_scheme calc
_refine_ls_wR_factor_gt 0.0778
_refine_ls_wR_factor_ref 0.0792
_reflns_Friedel_coverage 0.000
_reflns_number_gt 10917
_reflns_number_total 11652
_reflns_threshold_expression 'I > 2\s(I)'
_cod_data_source_file d4sc01993h2.cif
_cod_data_source_block 10a
_cod_depositor_comments 'Adding full bibliography for 1571535--1571544.cif.'
_cod_database_code 1571543
_shelx_shelxl_version_number 2019/1
_shelx_space_group_comment
;
The symmetry employed for this shelxl refinement is uniquely defined
by the following loop, which should always be used as a source of
symmetry information in preference to the above space-group names.
They are only intended as comments.
;
_shelx_estimated_absorpt_t_max 0.552
_shelx_estimated_absorpt_t_min 0.552
_olex2_refinement_description
;
1. Fixed Uiso
 At 1.2 times of:
  All C(H) groups
2.a Aromatic/amide H refined with riding coordinates:
 C1(H1), C4(H4), C5(H5), C6(H6), C11(H11), C12(H12), C13(H13), C14(H14),
 C15(H15), C17(H17), C18(H18), C19(H19), C20(H20), C21(H21), C23(H23), C24(H24),
  C25(H25), C26(H26), C27(H27), C29(H29), C30(H30), C31(H31), C32(H32),
 C33(H33), C35(H35), C36(H36), C37(H37), C38(H38), C39(H39), C41(H41), C42(H42),
  C43(H43), C44(H44), C45(H45), C47(H47), C48(H48), C49(H49), C50(H50),
 C51(H51), C53(H53), C54(H54), C55(H55), C56(H56), C57(H57), C59(H59), C60(H60),
  C61(H61), C62(H62), C63(H63)
;
_smtbx_masks_void_probe_radius 1.2
_smtbx_masks_void_truncation_radius 1.2
_olex2_submission_special_instructions 'No special instructions were received'

loop_
_space_group_symop_operation_xyz
'x, y, z'
'-x, -y, -z'

loop_
_atom_site_label
_atom_site_type_symbol
_atom_site_fract_x
_atom_site_fract_y
_atom_site_fract_z
_atom_site_U_iso_or_equiv
_atom_site_adp_type
_atom_site_occupancy
_atom_site_site_symmetry_order
_atom_site_calc_flag
_atom_site_refinement_flags_posn
_atom_site_refinement_flags_adp
_atom_site_refinement_flags_occupancy
_atom_site_disorder_assembly
_atom_site_disorder_group
Os1 Os 0.33999(2) 0.29943(2) 0.62085(2) 0.01285(5) Uani 1 1 d . . . . .
Cl1 Cl 0.57207(6) 0.60307(6) 0.69278(5) 0.02571(17) Uani 1 1 d . . . . .
Cl2 Cl 0.25546(6) 0.15268(5) 0.50697(5) 0.01906(15) Uani 1 1 d . . . . .
S1 S 0.43864(6) 0.36693(6) 0.52138(5) 0.02196(16) Uani 1 1 d . . . . .
P1 P 0.20707(6) 0.37289(6) 0.55047(5) 0.01569(15) Uani 1 1 d . . . . .
P2 P 0.48096(6) 0.22961(6) 0.68098(5) 0.01574(15) Uani 1 1 d . . . . .
P3 P 0.19280(6) 0.22398(5) 0.83879(5) 0.01422(15) Uani 1 1 d . . . . .
N1 N 0.37912(19) 0.39726(18) 0.74397(16) 0.0131(5) Uani 1 1 d . . . . .
C1 C 0.2540(2) 0.2347(2) 0.6891(2) 0.0152(6) Uani 1 1 d . . . . .
H1 H 0.207425 0.172857 0.661967 0.018 Uiso 1 1 calc R U . . .
C2 C 0.2619(2) 0.2783(2) 0.7733(2) 0.0140(6) Uani 1 1 d . . . . .
C3 C 0.3356(2) 0.3729(2) 0.8068(2) 0.0140(6) Uani 1 1 d . . . . .
C4 C 0.3614(2) 0.4362(2) 0.8888(2) 0.0172(6) Uani 1 1 d . . . . .
H4 H 0.331954 0.418165 0.932649 0.021 Uiso 1 1 calc R U . . .
C5 C 0.4307(3) 0.5264(2) 0.9064(2) 0.0201(6) Uani 1 1 d . . . . .
H5 H 0.447867 0.570463 0.961978 0.024 Uiso 1 1 calc R U . . .
C6 C 0.4741(2) 0.5514(2) 0.8431(2) 0.0189(6) Uani 1 1 d . . . . .
H6 H 0.521444 0.612807 0.854518 0.023 Uiso 1 1 calc R U . . .
C7 C 0.4477(2) 0.4854(2) 0.7620(2) 0.0152(6) Uani 1 1 d . . . . .
C8 C 0.4837(2) 0.4982(2) 0.6884(2) 0.0176(6) Uani 1 1 d . . . . .
C9 C 0.4446(2) 0.4214(2) 0.6199(2) 0.0180(6) Uani 1 1 d . . . . .
C10 C 0.2488(2) 0.5063(2) 0.5818(2) 0.0179(6) Uani 1 1 d . . . . .
C11 C 0.2829(3) 0.5584(2) 0.5233(2) 0.0224(7) Uani 1 1 d . . . . .
H11 H 0.277374 0.525008 0.465559 0.027 Uiso 1 1 calc R U . . .
C12 C 0.3248(3) 0.6589(3) 0.5499(3) 0.0277(8) Uani 1 1 d . . . . .
H12 H 0.348536 0.694106 0.510415 0.033 Uiso 1 1 calc R U . . .
C13 C 0.3321(3) 0.7081(3) 0.6338(3) 0.0301(8) Uani 1 1 d . . . . .
H13 H 0.359478 0.777043 0.651126 0.036 Uiso 1 1 calc R U . . .
C14 C 0.2997(3) 0.6569(3) 0.6924(2) 0.0281(8) Uani 1 1 d . . . . .
H14 H 0.304838 0.690597 0.749886 0.034 Uiso 1 1 calc R U . . .
C15 C 0.2596(3) 0.5564(3) 0.6669(2) 0.0221(7) Uani 1 1 d . . . . .
H15 H 0.239291 0.521288 0.707878 0.027 Uiso 1 1 calc R U . . .
C16 C 0.0864(2) 0.3374(3) 0.5731(2) 0.0209(7) Uani 1 1 d . . . . .
C17 C 0.0397(3) 0.4030(3) 0.6095(3) 0.0293(8) Uani 1 1 d . . . . .
H17 H 0.074439 0.470186 0.631136 0.035 Uiso 1 1 calc R U . . .
C18 C -0.0575(3) 0.3702(3) 0.6140(3) 0.0422(10) Uani 1 1 d . . . . .
H18 H -0.088005 0.414749 0.640677 0.051 Uiso 1 1 calc R U . . .
C19 C -0.1096(3) 0.2740(4) 0.5803(4) 0.0448(12) Uani 1 1 d . . . . .
H19 H -0.176577 0.252367 0.582507 0.054 Uiso 1 1 calc R U . . .
C20 C -0.0645(3) 0.2080(3) 0.5429(3) 0.0379(10) Uani 1 1 d . . . . .
H20 H -0.101005 0.141626 0.518798 0.045 Uiso 1 1 calc R U . . .
C21 C 0.0339(3) 0.2391(3) 0.5407(3) 0.0279(8) Uani 1 1 d . . . . .
H21 H 0.065548 0.193414 0.517236 0.033 Uiso 1 1 calc R U . . .
C22 C 0.1565(3) 0.3497(2) 0.4276(2) 0.0202(7) Uani 1 1 d . . . . .
C23 C 0.0652(3) 0.3749(3) 0.3900(2) 0.0281(8) Uani 1 1 d . . . . .
H23 H 0.032182 0.402852 0.427745 0.034 Uiso 1 1 calc R U . . .
C24 C 0.0225(3) 0.3593(3) 0.2981(2) 0.0321(8) Uani 1 1 d . . . . .
H24 H -0.039361 0.376625 0.273248 0.038 Uiso 1 1 calc R U . . .
C25 C 0.0702(3) 0.3185(3) 0.2425(2) 0.0292(8) Uani 1 1 d . . . . .
H25 H 0.041115 0.307740 0.179566 0.035 Uiso 1 1 calc R U . . .
C26 C 0.1600(3) 0.2938(3) 0.2789(2) 0.0273(8) Uani 1 1 d . . . . .
H26 H 0.192958 0.266365 0.240843 0.033 Uiso 1 1 calc R U . . .
C27 C 0.2031(3) 0.3085(3) 0.3714(2) 0.0236(7) Uani 1 1 d . . . . .
H27 H 0.264490 0.290186 0.395805 0.028 Uiso 1 1 calc R U . . .
C28 C 0.5402(3) 0.1726(2) 0.6049(2) 0.0215(7) Uani 1 1 d . . . . .
C29 C 0.4964(3) 0.1486(2) 0.5126(2) 0.0251(7) Uani 1 1 d . . . . .
H29 H 0.434168 0.164253 0.485466 0.030 Uiso 1 1 calc R U . . .
C30 C 0.5442(3) 0.1016(3) 0.4599(3) 0.0308(8) Uani 1 1 d . . . . .
H30 H 0.514503 0.085914 0.396827 0.037 Uiso 1 1 calc R U . . .
C31 C 0.6339(3) 0.0778(3) 0.4985(3) 0.0342(9) Uani 1 1 d . . . . .
H31 H 0.665867 0.045947 0.462025 0.041 Uiso 1 1 calc R U . . .
C32 C 0.6776(3) 0.1001(3) 0.5906(3) 0.0349(9) Uani 1 1 d . . . . .
H32 H 0.738983 0.082891 0.617223 0.042 Uiso 1 1 calc R U . . .
C33 C 0.6312(3) 0.1478(3) 0.6438(3) 0.0292(8) Uani 1 1 d . . . . .
H33 H 0.661444 0.163627 0.706786 0.035 Uiso 1 1 calc R U . . .
C34 C 0.4576(3) 0.1304(2) 0.7404(2) 0.0208(7) Uani 1 1 d . . . . .
C35 C 0.5311(3) 0.1162(3) 0.8132(2) 0.0259(7) Uani 1 1 d . . . . .
H35 H 0.595213 0.162181 0.837353 0.031 Uiso 1 1 calc R U . . .
C36 C 0.5108(3) 0.0350(3) 0.8505(3) 0.0330(9) Uani 1 1 d . . . . .
H36 H 0.560928 0.026261 0.900553 0.040 Uiso 1 1 calc R U . . .
C37 C 0.4180(3) -0.0334(3) 0.8154(3) 0.0338(9) Uani 1 1 d . . . . .
H37 H 0.404487 -0.088492 0.841482 0.041 Uiso 1 1 calc R U . . .
C38 C 0.3450(3) -0.0210(3) 0.7419(3) 0.0291(8) Uani 1 1 d . . . . .
H38 H 0.281811 -0.068362 0.716898 0.035 Uiso 1 1 calc R U . . .
C39 C 0.3644(3) 0.0608(2) 0.7046(2) 0.0225(7) Uani 1 1 d . . . . .
H39 H 0.313931 0.069358 0.654685 0.027 Uiso 1 1 calc R U . . .
C40 C 0.5890(3) 0.3239(2) 0.7588(2) 0.0236(7) Uani 1 1 d . . . . .
C41 C 0.5986(3) 0.3498(3) 0.8490(3) 0.0329(9) Uani 1 1 d . . . . .
H41 H 0.551121 0.314922 0.872466 0.039 Uiso 1 1 calc R U . . .
C42 C 0.6781(3) 0.4269(4) 0.9045(3) 0.0458(12) Uani 1 1 d . . . . .
H42 H 0.686236 0.443080 0.966317 0.055 Uiso 1 1 calc R U . . .
C43 C 0.7449(3) 0.4799(3) 0.8699(4) 0.0493(13) Uani 1 1 d . . . . .
H43 H 0.797958 0.533507 0.907793 0.059 Uiso 1 1 calc R U . . .
C44 C 0.7353(3) 0.4555(3) 0.7799(4) 0.0438(12) Uani 1 1 d . . . . .
H44 H 0.781366 0.492439 0.756331 0.053 Uiso 1 1 calc R U . . .
C45 C 0.6581(3) 0.3770(3) 0.7246(3) 0.0313(8) Uani 1 1 d . . . . .
H45 H 0.652115 0.359366 0.663348 0.038 Uiso 1 1 calc R U . . .
C46 C 0.1053(2) 0.2915(3) 0.8634(2) 0.0205(7) Uani 1 1 d . . . . .
C47 C 0.0349(3) 0.2463(3) 0.9017(3) 0.0309(8) Uani 1 1 d . . . . .
H47 H 0.032427 0.181460 0.911051 0.037 Uiso 1 1 calc R U . . .
C48 C -0.0308(3) 0.2973(4) 0.9256(3) 0.0415(10) Uani 1 1 d . . . . .
H48 H -0.077950 0.267691 0.952101 0.050 Uiso 1 1 calc R U . . .
C49 C -0.0278(3) 0.3906(4) 0.9111(3) 0.0444(11) Uani 1 1 d . . . . .
H49 H -0.073176 0.424919 0.927594 0.053 Uiso 1 1 calc R U . . .
C50 C 0.0403(3) 0.4352(3) 0.8727(3) 0.0409(10) Uani 1 1 d . . . . .
H50 H 0.041651 0.499842 0.863110 0.049 Uiso 1 1 calc R U . . .
C51 C 0.1071(3) 0.3852(3) 0.8482(2) 0.0275(7) Uani 1 1 d . . . . .
H51 H 0.153536 0.415219 0.821263 0.033 Uiso 1 1 calc R U . . .
C52 C 0.2811(2) 0.2164(2) 0.9423(2) 0.0167(6) Uani 1 1 d . . . . .
C53 C 0.2617(3) 0.2352(2) 1.0229(2) 0.0207(6) Uani 1 1 d . . . . .
H53 H 0.203228 0.257327 1.025456 0.025 Uiso 1 1 calc R U . . .
C54 C 0.3287(3) 0.2214(2) 1.0996(2) 0.0236(7) Uani 1 1 d . . . . .
H54 H 0.315361 0.233474 1.154658 0.028 Uiso 1 1 calc R U . . .
C55 C 0.4143(3) 0.1905(2) 1.0969(2) 0.0249(7) Uani 1 1 d . . . . .
H55 H 0.459730 0.181778 1.149961 0.030 Uiso 1 1 calc R U . . .
C56 C 0.4342(3) 0.1720(3) 1.0163(2) 0.0286(8) Uani 1 1 d . . . . .
H56 H 0.493118 0.150485 1.014288 0.034 Uiso 1 1 calc R U . . .
C57 C 0.3675(3) 0.1851(3) 0.9389(2) 0.0245(7) Uani 1 1 d . . . . .
H57 H 0.380793 0.172788 0.883825 0.029 Uiso 1 1 calc R U . . .
C58 C 0.1189(3) 0.1030(2) 0.7808(2) 0.0200(6) Uani 1 1 d . . . . .
C59 C 0.0306(3) 0.0950(3) 0.7099(2) 0.0299(8) Uani 1 1 d . . . . .
H59 H 0.011722 0.152354 0.694524 0.036 Uiso 1 1 calc R U . . .
C60 C -0.0288(3) 0.0035(3) 0.6624(3) 0.0407(10) Uani 1 1 d . . . . .
H60 H -0.087825 -0.002187 0.613586 0.049 Uiso 1 1 calc R U . . .
C61 C -0.0019(4) -0.0797(3) 0.6864(3) 0.0421(11) Uani 1 1 d . . . . .
H61 H -0.042816 -0.142568 0.653897 0.051 Uiso 1 1 calc R U . . .
C62 C 0.0839(4) -0.0723(3) 0.7572(3) 0.0390(10) Uani 1 1 d . . . . .
H62 H 0.101248 -0.130075 0.773189 0.047 Uiso 1 1 calc R U . . .
C63 C 0.1452(3) 0.0192(3) 0.8053(3) 0.0282(8) Uani 1 1 d . . . . .
H63 H 0.204067 0.024356 0.853995 0.034 Uiso 1 1 calc R U . . .
P4 P 0.23411(9) 0.77768(11) 0.93800(8) 0.0504(3) Uani 1 1 d . . . . .
F1 F 0.3337(3) 0.7384(4) 0.9519(3) 0.0936(14) Uani 1 1 d . . . . .
F2 F 0.2964(3) 0.8916(3) 0.9612(3) 0.0971(14) Uani 1 1 d . . . . .
F3 F 0.2223(3) 0.7809(3) 0.8384(3) 0.0815(11) Uani 1 1 d . . . . .
F4 F 0.1310(3) 0.8148(3) 0.9275(2) 0.0732(10) Uani 1 1 d . . . . .
F5 F 0.2475(2) 0.7874(3) 1.0381(2) 0.0726(10) Uani 1 1 d . . . . .
F6 F 0.1663(3) 0.6722(3) 0.9120(3) 0.0772(10) Uani 1 1 d . . . . .

loop_
_atom_site_aniso_label
_atom_site_aniso_U_11
_atom_site_aniso_U_22
_atom_site_aniso_U_33
_atom_site_aniso_U_23
_atom_site_aniso_U_13
_atom_site_aniso_U_12
Os1 0.01445(7) 0.01357(7) 0.00957(7) 0.00111(5) 0.00395(5) 0.00199(5)
Cl1 0.0247(4) 0.0247(4) 0.0228(4) 0.0067(3) 0.0075(3) -0.0066(3)
Cl2 0.0209(4) 0.0182(3) 0.0137(3) -0.0018(3) 0.0050(3) -0.0008(3)
S1 0.0222(4) 0.0265(4) 0.0150(4) 0.0030(3) 0.0064(3) 0.0012(3)
P1 0.0162(4) 0.0155(4) 0.0136(3) 0.0040(3) 0.0027(3) 0.0019(3)
P2 0.0165(4) 0.0155(4) 0.0151(4) 0.0001(3) 0.0062(3) 0.0042(3)
P3 0.0155(4) 0.0142(3) 0.0137(3) 0.0028(3) 0.0067(3) 0.0025(3)
N1 0.0148(12) 0.0127(12) 0.0114(11) 0.0021(9) 0.0038(10) 0.0031(10)
C1 0.0146(14) 0.0126(14) 0.0178(15) 0.0041(11) 0.0042(12) 0.0029(11)
C2 0.0153(14) 0.0133(14) 0.0149(14) 0.0040(11) 0.0066(11) 0.0034(11)
C3 0.0147(14) 0.0152(14) 0.0130(14) 0.0048(11) 0.0042(11) 0.0045(12)
C4 0.0210(16) 0.0158(14) 0.0138(14) 0.0009(11) 0.0064(12) 0.0026(12)
C5 0.0250(17) 0.0182(15) 0.0134(14) -0.0007(12) 0.0032(13) 0.0040(13)
C6 0.0197(16) 0.0141(14) 0.0178(15) 0.0015(12) 0.0018(12) -0.0004(12)
C7 0.0150(14) 0.0131(14) 0.0159(14) 0.0040(11) 0.0023(11) 0.0031(11)
C8 0.0151(15) 0.0155(14) 0.0197(15) 0.0047(12) 0.0044(12) -0.0012(12)
C9 0.0162(15) 0.0220(16) 0.0180(15) 0.0097(12) 0.0068(12) 0.0038(12)
C10 0.0165(15) 0.0161(15) 0.0182(15) 0.0038(12) 0.0015(12) 0.0032(12)
C11 0.0232(17) 0.0204(16) 0.0211(16) 0.0045(13) 0.0049(13) 0.0029(13)
C12 0.0294(19) 0.0192(17) 0.0319(19) 0.0080(14) 0.0065(15) 0.0025(14)
C13 0.032(2) 0.0168(16) 0.036(2) 0.0031(15) 0.0037(16) 0.0050(14)
C14 0.0287(19) 0.0245(18) 0.0264(18) -0.0049(14) 0.0043(15) 0.0099(15)
C15 0.0205(16) 0.0239(17) 0.0233(17) 0.0064(13) 0.0059(13) 0.0089(13)
C16 0.0159(15) 0.0268(17) 0.0196(16) 0.0107(13) 0.0026(12) 0.0047(13)
C17 0.0204(17) 0.0300(19) 0.041(2) 0.0123(16) 0.0104(15) 0.0087(15)
C18 0.025(2) 0.045(2) 0.068(3) 0.021(2) 0.022(2) 0.0175(18)
C19 0.0186(19) 0.049(3) 0.074(3) 0.036(2) 0.014(2) 0.0103(18)
C20 0.0216(19) 0.034(2) 0.055(3) 0.0238(19) 0.0043(18) 0.0003(16)
C21 0.0220(18) 0.0277(18) 0.0320(19) 0.0115(15) 0.0046(15) 0.0038(14)
C22 0.0238(17) 0.0149(14) 0.0146(15) 0.0044(12) -0.0005(12) -0.0029(12)
C23 0.035(2) 0.0256(18) 0.0200(17) 0.0052(14) 0.0013(15) 0.0108(15)
C24 0.036(2) 0.0279(19) 0.0239(18) 0.0071(15) -0.0044(16) 0.0088(16)
C25 0.036(2) 0.0242(17) 0.0156(16) 0.0043(13) -0.0026(14) -0.0048(15)
C26 0.0296(19) 0.0273(18) 0.0175(16) 0.0015(13) 0.0073(14) -0.0074(15)
C27 0.0212(17) 0.0270(17) 0.0169(16) 0.0054(13) 0.0025(13) -0.0026(14)
C28 0.0257(17) 0.0146(15) 0.0286(17) 0.0022(13) 0.0176(14) 0.0031(13)
C29 0.0289(18) 0.0151(15) 0.0292(18) -0.0039(13) 0.0168(15) -0.0044(13)
C30 0.041(2) 0.0169(16) 0.034(2) -0.0049(14) 0.0261(18) -0.0065(15)
C31 0.042(2) 0.0203(17) 0.050(2) 0.0008(16) 0.037(2) 0.0030(16)
C32 0.034(2) 0.0274(19) 0.059(3) 0.0138(18) 0.033(2) 0.0125(16)
C33 0.031(2) 0.0246(18) 0.038(2) 0.0071(15) 0.0205(17) 0.0085(15)
C34 0.0248(17) 0.0225(16) 0.0226(16) 0.0052(13) 0.0138(14) 0.0134(14)
C35 0.0275(18) 0.0312(19) 0.0271(18) 0.0101(15) 0.0145(15) 0.0143(15)
C36 0.040(2) 0.045(2) 0.033(2) 0.0214(18) 0.0225(17) 0.0286(19)
C37 0.044(2) 0.032(2) 0.043(2) 0.0201(17) 0.0269(19) 0.0223(18)
C38 0.036(2) 0.0209(17) 0.039(2) 0.0073(15) 0.0218(17) 0.0115(15)
C39 0.0311(18) 0.0199(16) 0.0239(17) 0.0056(13) 0.0144(14) 0.0139(14)
C40 0.0186(16) 0.0175(15) 0.0287(18) -0.0032(13) -0.0001(13) 0.0079(13)
C41 0.0246(19) 0.036(2) 0.033(2) -0.0075(16) 0.0030(15) 0.0167(16)
C42 0.029(2) 0.047(3) 0.043(2) -0.023(2) -0.0076(18) 0.021(2)
C43 0.026(2) 0.028(2) 0.068(3) -0.020(2) -0.015(2) 0.0109(17)
C44 0.0205(19) 0.0230(19) 0.073(3) 0.006(2) -0.005(2) 0.0028(15)
C45 0.0242(18) 0.0216(17) 0.039(2) 0.0038(15) -0.0022(16) 0.0056(15)
C46 0.0159(15) 0.0269(17) 0.0192(15) 0.0021(13) 0.0055(12) 0.0084(13)
C47 0.0258(19) 0.039(2) 0.032(2) 0.0064(16) 0.0150(16) 0.0099(16)
C48 0.028(2) 0.063(3) 0.039(2) 0.004(2) 0.0196(18) 0.017(2)
C49 0.033(2) 0.059(3) 0.045(2) -0.003(2) 0.0126(19) 0.026(2)
C50 0.038(2) 0.041(2) 0.047(2) 0.0065(19) 0.0098(19) 0.025(2)
C51 0.0267(18) 0.0297(19) 0.0294(18) 0.0074(15) 0.0093(15) 0.0131(15)
C52 0.0200(15) 0.0136(14) 0.0155(14) 0.0028(11) 0.0066(12) 0.0009(12)
C53 0.0227(17) 0.0199(16) 0.0185(16) 0.0013(12) 0.0076(13) 0.0032(13)
C54 0.0324(19) 0.0207(16) 0.0141(15) 0.0020(12) 0.0075(14) -0.0003(14)
C55 0.0325(19) 0.0188(16) 0.0183(16) 0.0047(13) 0.0018(14) 0.0036(14)
C56 0.0299(19) 0.034(2) 0.0277(18) 0.0125(15) 0.0099(15) 0.0169(16)
C57 0.0287(18) 0.0325(19) 0.0196(16) 0.0094(14) 0.0120(14) 0.0152(15)
C58 0.0229(16) 0.0192(16) 0.0175(15) 0.0019(12) 0.0114(13) -0.0013(13)
C59 0.0301(19) 0.0276(19) 0.0244(18) 0.0040(15) 0.0042(15) -0.0030(15)
C60 0.040(2) 0.038(2) 0.028(2) -0.0004(17) 0.0048(17) -0.0143(19)
C61 0.054(3) 0.026(2) 0.034(2) -0.0053(16) 0.020(2) -0.0194(19)
C62 0.055(3) 0.0177(18) 0.045(2) 0.0037(16) 0.026(2) -0.0036(17)
C63 0.035(2) 0.0206(17) 0.0302(19) 0.0068(14) 0.0150(16) 0.0018(15)
P4 0.0350(6) 0.0741(9) 0.0382(6) 0.0134(6) 0.0116(5) 0.0031(6)
F1 0.0393(18) 0.146(4) 0.089(3) -0.005(3) 0.0157(18) 0.035(2)
F2 0.093(3) 0.096(3) 0.084(3) 0.025(2) 0.024(2) -0.015(2)
F3 0.102(3) 0.094(3) 0.085(3) 0.038(2) 0.064(2) 0.046(2)
F4 0.061(2) 0.107(3) 0.0585(19) 0.0218(19) 0.0222(16) 0.028(2)
F5 0.0359(16) 0.113(3) 0.0556(19) 0.0027(18) 0.0105(14) 0.0035(17)
F6 0.063(2) 0.062(2) 0.087(3) 0.0080(19) 0.0111(19) -0.0047(17)

loop_
_atom_type_symbol
_atom_type_description
_atom_type_scat_dispersion_real
_atom_type_scat_dispersion_imag
_atom_type_scat_source
C C 0.0181 0.0091 'International Tables Vol C Tables 4.2.6.8 and 6.1.1.4'
H H 0.0000 0.0000 'International Tables Vol C Tables 4.2.6.8 and 6.1.1.4'
Cl Cl 0.3639 0.7018 'International Tables Vol C Tables 4.2.6.8 and 6.1.1.4'
F F 0.0727 0.0534 'International Tables Vol C Tables 4.2.6.8 and 6.1.1.4'
N N 0.0311 0.0180 'International Tables Vol C Tables 4.2.6.8 and 6.1.1.4'
Os Os -4.9801 6.2216 'International Tables Vol C Tables 4.2.6.8 and 6.1.1.4'
P P 0.2955 0.4335 'International Tables Vol C Tables 4.2.6.8 and 6.1.1.4'
S S 0.3331 0.5567 'International Tables Vol C Tables 4.2.6.8 and 6.1.1.4'

loop_
_geom_angle_atom_site_label_1
_geom_angle_atom_site_label_2
_geom_angle_atom_site_label_3
_geom_angle
_geom_angle_site_symmetry_1
_geom_angle_site_symmetry_3
_geom_angle_publ_flag
Cl2 Os1 S1 90.36(3) . . ?
Cl2 Os1 P2 91.13(3) . . ?
P1 Os1 Cl2 88.08(3) . . ?
P1 Os1 S1 88.03(3) . . ?
P1 Os1 P2 174.54(3) . . ?
P2 Os1 S1 86.58(3) . . ?
N1 Os1 Cl2 158.13(7) . . ?
N1 Os1 S1 111.51(7) . . ?
N1 Os1 P1 92.91(7) . . ?
N1 Os1 P2 89.83(7) . . ?
C1 Os1 Cl2 83.94(9) . . ?
C1 Os1 S1 174.27(9) . . ?
C1 Os1 P1 91.15(8) . . ?
C1 Os1 P2 94.13(8) . . ?
C1 Os1 N1 74.20(11) . . ?
C1 Os1 C9 146.33(13) . . ?
C9 Os1 Cl2 129.68(9) . . ?
C9 Os1 S1 39.35(9) . . ?
C9 Os1 P1 88.73(9) . . ?
C9 Os1 P2 87.62(9) . . ?
C9 Os1 N1 72.18(11) . . ?
C9 S1 Os1 53.34(11) . . ?
C10 P1 Os1 110.78(10) . . ?
C10 P1 C16 106.97(16) . . ?
C10 P1 C22 102.93(14) . . ?
C16 P1 Os1 116.39(10) . . ?
C16 P1 C22 98.32(15) . . ?
C22 P1 Os1 119.75(12) . . ?
C28 P2 Os1 119.32(12) . . ?
C34 P2 Os1 117.00(11) . . ?
C34 P2 C28 99.82(15) . . ?
C40 P2 Os1 110.84(11) . . ?
C40 P2 C28 101.79(16) . . ?
C40 P2 C34 106.20(16) . . ?
C2 P3 C46 113.03(15) . . ?
C2 P3 C52 108.94(14) . . ?
C2 P3 C58 110.32(15) . . ?
C46 P3 C52 108.74(15) . . ?
C58 P3 C46 106.59(16) . . ?
C58 P3 C52 109.14(15) . . ?
C3 N1 Os1 119.9(2) . . ?
C7 N1 Os1 120.7(2) . . ?
C7 N1 C3 119.4(3) . . ?
Os1 C1 H1 119.4 . . ?
C2 C1 Os1 121.2(2) . . ?
C2 C1 H1 119.4 . . ?
C1 C2 P3 123.7(2) . . ?
C1 C2 C3 113.8(3) . . ?
C3 C2 P3 122.4(2) . . ?
N1 C3 C2 110.8(3) . . ?
N1 C3 C4 120.7(3) . . ?
C4 C3 C2 128.5(3) . . ?
C3 C4 H4 120.2 . . ?
C3 C4 C5 119.6(3) . . ?
C5 C4 H4 120.2 . . ?
C4 C5 H5 120.1 . . ?
C6 C5 C4 119.9(3) . . ?
C6 C5 H5 120.1 . . ?
C5 C6 H6 120.5 . . ?
C5 C6 C7 119.0(3) . . ?
C7 C6 H6 120.5 . . ?
N1 C7 C6 121.4(3) . . ?
N1 C7 C8 111.3(3) . . ?
C6 C7 C8 127.3(3) . . ?
C7 C8 Cl1 121.4(2) . . ?
C9 C8 Cl1 125.3(3) . . ?
C9 C8 C7 113.3(3) . . ?
S1 C9 Os1 87.31(15) . . ?
C8 C9 Os1 122.6(2) . . ?
C8 C9 S1 150.1(3) . . ?
C11 C10 P1 119.1(3) . . ?
C15 C10 P1 121.4(2) . . ?
C15 C10 C11 119.1(3) . . ?
C10 C11 H11 120.1 . . ?
C12 C11 C10 119.9(3) . . ?
C12 C11 H11 120.1 . . ?
C11 C12 H12 119.9 . . ?
C13 C12 C11 120.3(3) . . ?
C13 C12 H12 119.9 . . ?
C12 C13 H13 119.9 . . ?
C14 C13 C12 120.1(3) . . ?
C14 C13 H13 119.9 . . ?
C13 C14 H14 120.1 . . ?
C15 C14 C13 119.9(3) . . ?
C15 C14 H14 120.1 . . ?
C10 C15 H15 119.6 . . ?
C14 C15 C10 120.8(3) . . ?
C14 C15 H15 119.6 . . ?
C17 C16 P1 124.6(3) . . ?
C17 C16 C21 119.2(3) . . ?
C21 C16 P1 115.8(3) . . ?
C16 C17 H17 119.9 . . ?
C18 C17 C16 120.1(4) . . ?
C18 C17 H17 119.9 . . ?
C17 C18 H18 119.8 . . ?
C19 C18 C17 120.4(4) . . ?
C19 C18 H18 119.8 . . ?
C18 C19 H19 120.0 . . ?
C18 C19 C20 120.0(4) . . ?
C20 C19 H19 120.0 . . ?
C19 C20 H20 119.9 . . ?
C21 C20 C19 120.1(4) . . ?
C21 C20 H20 119.9 . . ?
C16 C21 H21 120.0 . . ?
C20 C21 C16 120.1(4) . . ?
C20 C21 H21 120.0 . . ?
C23 C22 P1 117.4(3) . . ?
C27 C22 P1 123.8(3) . . ?
C27 C22 C23 118.9(3) . . ?
C22 C23 H23 119.7 . . ?
C24 C23 C22 120.6(4) . . ?
C24 C23 H23 119.7 . . ?
C23 C24 H24 120.0 . . ?
C23 C24 C25 120.0(4) . . ?
C25 C24 H24 120.0 . . ?
C24 C25 H25 120.1 . . ?
C26 C25 C24 119.7(3) . . ?
C26 C25 H25 120.1 . . ?
C25 C26 H26 119.7 . . ?
C25 C26 C27 120.6(4) . . ?
C27 C26 H26 119.7 . . ?
C22 C27 C26 120.2(3) . . ?
C22 C27 H27 119.9 . . ?
C26 C27 H27 119.9 . . ?
C29 C28 P2 123.4(3) . . ?
C29 C28 C33 119.3(3) . . ?
C33 C28 P2 117.1(3) . . ?
C28 C29 H29 120.1 . . ?
C28 C29 C30 119.8(4) . . ?
C30 C29 H29 120.1 . . ?
C29 C30 H30 119.7 . . ?
C31 C30 C29 120.6(4) . . ?
C31 C30 H30 119.7 . . ?
C30 C31 H31 120.0 . . ?
C30 C31 C32 120.1(3) . . ?
C32 C31 H31 120.0 . . ?
C31 C32 H32 120.1 . . ?
C31 C32 C33 119.9(4) . . ?
C33 C32 H32 120.1 . . ?
C28 C33 H33 119.9 . . ?
C32 C33 C28 120.3(4) . . ?
C32 C33 H33 119.9 . . ?
C35 C34 P2 123.3(3) . . ?
C35 C34 C39 119.0(3) . . ?
C39 C34 P2 117.4(3) . . ?
C34 C35 H35 119.9 . . ?
C36 C35 C34 120.2(4) . . ?
C36 C35 H35 119.9 . . ?
C35 C36 H36 119.7 . . ?
C37 C36 C35 120.6(4) . . ?
C37 C36 H36 119.7 . . ?
C36 C37 H37 120.2 . . ?
C36 C37 C38 119.7(3) . . ?
C38 C37 H37 120.2 . . ?
C37 C38 H38 120.0 . . ?
C37 C38 C39 120.1(4) . . ?
C39 C38 H38 120.0 . . ?
C34 C39 H39 119.8 . . ?
C38 C39 C34 120.4(3) . . ?
C38 C39 H39 119.8 . . ?
C41 C40 P2 121.7(3) . . ?
C41 C40 C45 119.6(3) . . ?
C45 C40 P2 118.4(3) . . ?
C40 C41 H41 120.1 . . ?
C42 C41 C40 119.8(4) . . ?
C42 C41 H41 120.1 . . ?
C41 C42 H42 119.9 . . ?
C43 C42 C41 120.2(4) . . ?
C43 C42 H42 119.9 . . ?
C42 C43 H43 119.8 . . ?
C42 C43 C44 120.5(4) . . ?
C44 C43 H43 119.8 . . ?
C43 C44 H44 120.1 . . ?
C45 C44 C43 119.7(5) . . ?
C45 C44 H44 120.1 . . ?
C40 C45 H45 119.9 . . ?
C44 C45 C40 120.2(4) . . ?
C44 C45 H45 119.9 . . ?
C47 C46 P3 117.3(3) . . ?
C51 C46 P3 122.5(3) . . ?
C51 C46 C47 120.1(3) . . ?
C46 C47 H47 120.3 . . ?
C48 C47 C46 119.3(4) . . ?
C48 C47 H47 120.3 . . ?
C47 C48 H48 119.9 . . ?
C49 C48 C47 120.2(4) . . ?
C49 C48 H48 119.9 . . ?
C48 C49 H49 119.5 . . ?
C48 C49 C50 120.9(4) . . ?
C50 C49 H49 119.5 . . ?
C49 C50 H50 120.1 . . ?
C49 C50 C51 119.8(4) . . ?
C51 C50 H50 120.1 . . ?
C46 C51 C50 119.7(4) . . ?
C46 C51 H51 120.2 . . ?
C50 C51 H51 120.2 . . ?
C53 C52 P3 121.7(3) . . ?
C53 C52 C57 120.2(3) . . ?
C57 C52 P3 117.9(2) . . ?
C52 C53 H53 120.4 . . ?
C54 C53 C52 119.3(3) . . ?
C54 C53 H53 120.4 . . ?
C53 C54 H54 119.5 . . ?
C55 C54 C53 120.9(3) . . ?
C55 C54 H54 119.5 . . ?
C54 C55 H55 120.0 . . ?
C54 C55 C56 120.0(3) . . ?
C56 C55 H55 120.0 . . ?
C55 C56 H56 120.2 . . ?
C57 C56 C55 119.7(3) . . ?
C57 C56 H56 120.2 . . ?
C52 C57 H57 120.1 . . ?
C56 C57 C52 119.9(3) . . ?
C56 C57 H57 120.1 . . ?
C59 C58 P3 117.6(3) . . ?
C63 C58 P3 122.2(3) . . ?
C63 C58 C59 120.2(3) . . ?
C58 C59 H59 120.0 . . ?
C60 C59 C58 120.0(4) . . ?
C60 C59 H59 120.0 . . ?
C59 C60 H60 120.2 . . ?
C61 C60 C59 119.6(4) . . ?
C61 C60 H60 120.2 . . ?
C60 C61 H61 119.7 . . ?
C60 C61 C62 120.7(4) . . ?
C62 C61 H61 119.7 . . ?
C61 C62 H62 119.8 . . ?
C61 C62 C63 120.5(4) . . ?
C63 C62 H62 119.8 . . ?
C58 C63 C62 119.0(4) . . ?
C58 C63 H63 120.5 . . ?
C62 C63 H63 120.5 . . ?
F1 P4 F2 93.4(3) . . ?
F1 P4 F4 177.1(2) . . ?
F3 P4 F1 93.1(2) . . ?
F3 P4 F2 86.5(2) . . ?
F3 P4 F4 89.4(2) . . ?
F4 P4 F2 88.3(3) . . ?
F5 P4 F1 89.9(2) . . ?
F5 P4 F2 87.4(2) . . ?
F5 P4 F3 173.4(3) . . ?
F5 P4 F4 87.84(19) . . ?
F5 P4 F6 94.2(2) . . ?
F6 P4 F1 91.5(3) . . ?
F6 P4 F2 174.9(3) . . ?
F6 P4 F3 91.6(2) . . ?
F6 P4 F4 87.0(2) . . ?

loop_
_geom_bond_atom_site_label_1
_geom_bond_atom_site_label_2
_geom_bond_distance
_geom_bond_site_symmetry_2
_geom_bond_publ_flag
Os1 Cl2 2.4140(7) . ?
Os1 S1 2.5588(8) . ?
Os1 P1 2.4100(8) . ?
Os1 P2 2.4206(8) . ?
Os1 N1 2.103(2) . ?
Os1 C1 2.027(3) . ?
Os1 C9 2.055(3) . ?
Cl1 C8 1.729(3) . ?
S1 C9 1.624(3) . ?
P1 C10 1.824(3) . ?
P1 C16 1.835(3) . ?
P1 C22 1.846(3) . ?
P2 C28 1.843(3) . ?
P2 C34 1.836(3) . ?
P2 C40 1.829(3) . ?
P3 C2 1.776(3) . ?
P3 C46 1.801(3) . ?
P3 C52 1.802(3) . ?
P3 C58 1.793(3) . ?
N1 C3 1.367(4) . ?
N1 C7 1.365(4) . ?
C1 H1 0.9500 . ?
C1 C2 1.363(4) . ?
C2 C3 1.456(4) . ?
C3 C4 1.390(4) . ?
C4 H4 0.9500 . ?
C4 C5 1.392(5) . ?
C5 H5 0.9500 . ?
C5 C6 1.375(5) . ?
C6 H6 0.9500 . ?
C6 C7 1.396(4) . ?
C7 C8 1.425(4) . ?
C8 C9 1.335(5) . ?
C10 C11 1.401(5) . ?
C10 C15 1.394(5) . ?
C11 H11 0.9500 . ?
C11 C12 1.391(5) . ?
C12 H12 0.9500 . ?
C12 C13 1.387(6) . ?
C13 H13 0.9500 . ?
C13 C14 1.386(6) . ?
C14 H14 0.9500 . ?
C14 C15 1.385(5) . ?
C15 H15 0.9500 . ?
C16 C17 1.395(5) . ?
C16 C21 1.396(5) . ?
C17 H17 0.9500 . ?
C17 C18 1.391(5) . ?
C18 H18 0.9500 . ?
C18 C19 1.372(7) . ?
C19 H19 0.9500 . ?
C19 C20 1.391(7) . ?
C20 H20 0.9500 . ?
C20 C21 1.390(5) . ?
C21 H21 0.9500 . ?
C22 C23 1.403(5) . ?
C22 C27 1.384(5) . ?
C23 H23 0.9500 . ?
C23 C24 1.387(5) . ?
C24 H24 0.9500 . ?
C24 C25 1.388(6) . ?
C25 H25 0.9500 . ?
C25 C26 1.377(6) . ?
C26 H26 0.9500 . ?
C26 C27 1.398(5) . ?
C27 H27 0.9500 . ?
C28 C29 1.391(5) . ?
C28 C33 1.401(5) . ?
C29 H29 0.9500 . ?
C29 C30 1.396(5) . ?
C30 H30 0.9500 . ?
C30 C31 1.377(6) . ?
C31 H31 0.9500 . ?
C31 C32 1.388(6) . ?
C32 H32 0.9500 . ?
C32 C33 1.392(5) . ?
C33 H33 0.9500 . ?
C34 C35 1.394(5) . ?
C34 C39 1.399(5) . ?
C35 H35 0.9500 . ?
C35 C36 1.390(5) . ?
C36 H36 0.9500 . ?
C36 C37 1.386(6) . ?
C37 H37 0.9500 . ?
C37 C38 1.387(6) . ?
C38 H38 0.9500 . ?
C38 C39 1.395(5) . ?
C39 H39 0.9500 . ?
C40 C41 1.397(5) . ?
C40 C45 1.397(6) . ?
C41 H41 0.9500 . ?
C41 C42 1.392(6) . ?
C42 H42 0.9500 . ?
C42 C43 1.380(8) . ?
C43 H43 0.9500 . ?
C43 C44 1.391(8) . ?
C44 H44 0.9500 . ?
C44 C45 1.388(5) . ?
C45 H45 0.9500 . ?
C46 C47 1.409(5) . ?
C46 C51 1.383(5) . ?
C47 H47 0.9500 . ?
C47 C48 1.386(6) . ?
C48 H48 0.9500 . ?
C48 C49 1.373(7) . ?
C49 H49 0.9500 . ?
C49 C50 1.382(7) . ?
C50 H50 0.9500 . ?
C50 C51 1.395(5) . ?
C51 H51 0.9500 . ?
C52 C53 1.389(4) . ?
C52 C57 1.394(5) . ?
C53 H53 0.9500 . ?
C53 C54 1.388(5) . ?
C54 H54 0.9500 . ?
C54 C55 1.377(5) . ?
C55 H55 0.9500 . ?
C55 C56 1.393(5) . ?
C56 H56 0.9500 . ?
C56 C57 1.391(5) . ?
C57 H57 0.9500 . ?
C58 C59 1.404(5) . ?
C58 C63 1.390(5) . ?
C59 H59 0.9500 . ?
C59 C60 1.383(5) . ?
C60 H60 0.9500 . ?
C60 C61 1.383(7) . ?
C61 H61 0.9500 . ?
C61 C62 1.383(7) . ?
C62 H62 0.9500 . ?
C62 C63 1.393(5) . ?
C63 H63 0.9500 . ?
P4 F1 1.586(4) . ?
P4 F2 1.621(5) . ?
P4 F3 1.559(4) . ?
P4 F4 1.620(4) . ?
P4 F5 1.538(4) . ?
P4 F6 1.543(4) . ?

loop_
_geom_torsion_atom_site_label_1
_geom_torsion_atom_site_label_2
_geom_torsion_atom_site_label_3
_geom_torsion_atom_site_label_4
_geom_torsion
_geom_torsion_site_symmetry_1
_geom_torsion_site_symmetry_2
_geom_torsion_site_symmetry_3
_geom_torsion_site_symmetry_4
_geom_torsion_publ_flag
Os1 S1 C9 C8 178.4(6) . . . . ?
Os1 P1 C10 C11 98.7(3) . . . . ?
Os1 P1 C10 C15 -73.0(3) . . . . ?
Os1 P1 C16 C17 123.1(3) . . . . ?
Os1 P1 C16 C21 -65.1(3) . . . . ?
Os1 P1 C22 C23 165.9(2) . . . . ?
Os1 P1 C22 C27 -13.5(3) . . . . ?
Os1 P2 C28 C29 -13.8(3) . . . . ?
Os1 P2 C28 C33 169.8(2) . . . . ?
Os1 P2 C34 C35 -146.3(3) . . . . ?
Os1 P2 C34 C39 40.1(3) . . . . ?
Os1 P2 C40 C41 86.8(3) . . . . ?
Os1 P2 C40 C45 -87.2(3) . . . . ?
Os1 N1 C3 C2 -2.3(3) . . . . ?
Os1 N1 C3 C4 179.3(2) . . . . ?
Os1 N1 C7 C6 179.7(2) . . . . ?
Os1 N1 C7 C8 0.6(3) . . . . ?
Os1 C1 C2 P3 -177.46(15) . . . . ?
Os1 C1 C2 C3 0.3(4) . . . . ?
Cl1 C8 C9 Os1 179.82(17) . . . . ?
Cl1 C8 C9 S1 1.7(7) . . . . ?
P1 C10 C11 C12 -173.3(3) . . . . ?
P1 C10 C15 C14 174.4(3) . . . . ?
P1 C16 C17 C18 172.2(3) . . . . ?
P1 C16 C21 C20 -170.7(3) . . . . ?
P1 C22 C23 C24 -179.8(3) . . . . ?
P1 C22 C27 C26 -179.7(3) . . . . ?
P2 C28 C29 C30 -177.2(3) . . . . ?
P2 C28 C33 C32 176.8(3) . . . . ?
P2 C34 C35 C36 -174.8(3) . . . . ?
P2 C34 C39 C38 174.5(3) . . . . ?
P2 C40 C41 C42 -175.3(3) . . . . ?
P2 C40 C45 C44 173.7(3) . . . . ?
P3 C2 C3 N1 179.0(2) . . . . ?
P3 C2 C3 C4 -2.7(5) . . . . ?
P3 C46 C47 C48 177.0(3) . . . . ?
P3 C46 C51 C50 -177.0(3) . . . . ?
P3 C52 C53 C54 175.3(3) . . . . ?
P3 C52 C57 C56 -175.8(3) . . . . ?
P3 C58 C59 C60 179.5(3) . . . . ?
P3 C58 C63 C62 179.9(3) . . . . ?
N1 C3 C4 C5 1.4(5) . . . . ?
N1 C7 C8 Cl1 -179.6(2) . . . . ?
N1 C7 C8 C9 -1.3(4) . . . . ?
C1 C2 C3 N1 1.2(4) . . . . ?
C1 C2 C3 C4 179.5(3) . . . . ?
C2 P3 C46 C47 169.5(3) . . . . ?
C2 P3 C46 C51 -12.2(3) . . . . ?
C2 P3 C52 C53 140.4(3) . . . . ?
C2 P3 C52 C57 -43.4(3) . . . . ?
C2 P3 C58 C59 -75.1(3) . . . . ?
C2 P3 C58 C63 106.3(3) . . . . ?
C2 C3 C4 C5 -176.7(3) . . . . ?
C3 N1 C7 C6 -0.2(4) . . . . ?
C3 N1 C7 C8 -179.3(3) . . . . ?
C3 C4 C5 C6 -1.0(5) . . . . ?
C4 C5 C6 C7 0.0(5) . . . . ?
C5 C6 C7 N1 0.6(5) . . . . ?
C5 C6 C7 C8 179.6(3) . . . . ?
C6 C7 C8 Cl1 1.4(5) . . . . ?
C6 C7 C8 C9 179.7(3) . . . . ?
C7 N1 C3 C2 177.6(3) . . . . ?
C7 N1 C3 C4 -0.8(4) . . . . ?
C7 C8 C9 Os1 1.6(4) . . . . ?
C7 C8 C9 S1 -176.5(4) . . . . ?
C10 P1 C16 C17 -1.3(3) . . . . ?
C10 P1 C16 C21 170.5(2) . . . . ?
C10 P1 C22 C23 -70.7(3) . . . . ?
C10 P1 C22 C27 109.9(3) . . . . ?
C10 C11 C12 C13 -0.6(5) . . . . ?
C11 C10 C15 C14 2.6(5) . . . . ?
C11 C12 C13 C14 1.4(6) . . . . ?
C12 C13 C14 C15 -0.1(6) . . . . ?
C13 C14 C15 C10 -1.9(5) . . . . ?
C15 C10 C11 C12 -1.4(5) . . . . ?
C16 P1 C10 C11 -133.5(3) . . . . ?
C16 P1 C10 C15 54.8(3) . . . . ?
C16 P1 C22 C23 38.9(3) . . . . ?
C16 P1 C22 C27 -140.4(3) . . . . ?
C16 C17 C18 C19 -2.1(6) . . . . ?
C17 C16 C21 C20 1.6(5) . . . . ?
C17 C18 C19 C20 1.3(7) . . . . ?
C18 C19 C20 C21 0.9(7) . . . . ?
C19 C20 C21 C16 -2.4(6) . . . . ?
C21 C16 C17 C18 0.6(5) . . . . ?
C22 P1 C10 C11 -30.5(3) . . . . ?
C22 P1 C10 C15 157.8(3) . . . . ?
C22 P1 C16 C17 -107.6(3) . . . . ?
C22 P1 C16 C21 64.2(3) . . . . ?
C22 C23 C24 C25 0.0(6) . . . . ?
C23 C22 C27 C26 0.9(5) . . . . ?
C23 C24 C25 C26 -0.1(6) . . . . ?
C24 C25 C26 C27 0.6(5) . . . . ?
C25 C26 C27 C22 -1.0(5) . . . . ?
C27 C22 C23 C24 -0.4(5) . . . . ?
C28 P2 C34 C35 83.4(3) . . . . ?
C28 P2 C34 C39 -90.2(3) . . . . ?
C28 P2 C40 C41 -145.3(3) . . . . ?
C28 P2 C40 C45 40.7(3) . . . . ?
C28 C29 C30 C31 0.6(5) . . . . ?
C29 C28 C33 C32 0.3(5) . . . . ?
C29 C30 C31 C32 0.2(5) . . . . ?
C30 C31 C32 C33 -0.8(6) . . . . ?
C31 C32 C33 C28 0.6(6) . . . . ?
C33 C28 C29 C30 -0.9(5) . . . . ?
C34 P2 C28 C29 114.9(3) . . . . ?
C34 P2 C28 C33 -61.5(3) . . . . ?
C34 P2 C40 C41 -41.3(3) . . . . ?
C34 P2 C40 C45 144.7(3) . . . . ?
C34 C35 C36 C37 0.8(6) . . . . ?
C35 C34 C39 C38 0.6(5) . . . . ?
C35 C36 C37 C38 0.5(6) . . . . ?
C36 C37 C38 C39 -1.2(6) . . . . ?
C37 C38 C39 C34 0.6(5) . . . . ?
C39 C34 C35 C36 -1.3(5) . . . . ?
C40 P2 C28 C29 -136.1(3) . . . . ?
C40 P2 C28 C33 47.5(3) . . . . ?
C40 P2 C34 C35 -22.0(3) . . . . ?
C40 P2 C34 C39 164.4(3) . . . . ?
C40 C41 C42 C43 2.4(6) . . . . ?
C41 C40 C45 C44 -0.5(5) . . . . ?
C41 C42 C43 C44 -1.6(6) . . . . ?
C42 C43 C44 C45 -0.3(6) . . . . ?
C43 C44 C45 C40 1.3(6) . . . . ?
C45 C40 C41 C42 -1.3(5) . . . . ?
C46 P3 C2 C1 -115.9(3) . . . . ?
C46 P3 C2 C3 66.5(3) . . . . ?
C46 P3 C52 C53 16.8(3) . . . . ?
C46 P3 C52 C57 -167.0(3) . . . . ?
C46 P3 C58 C59 48.0(3) . . . . ?
C46 P3 C58 C63 -130.6(3) . . . . ?
C46 C47 C48 C49 0.7(6) . . . . ?
C47 C46 C51 C50 1.4(6) . . . . ?
C47 C48 C49 C50 -0.1(7) . . . . ?
C48 C49 C50 C51 0.1(7) . . . . ?
C49 C50 C51 C46 -0.7(6) . . . . ?
C51 C46 C47 C48 -1.4(6) . . . . ?
C52 P3 C2 C1 123.1(3) . . . . ?
C52 P3 C2 C3 -54.5(3) . . . . ?
C52 P3 C46 C47 -69.4(3) . . . . ?
C52 P3 C46 C51 108.9(3) . . . . ?
C52 P3 C58 C59 165.3(3) . . . . ?
C52 P3 C58 C63 -13.3(3) . . . . ?
C52 C53 C54 C55 0.7(5) . . . . ?
C53 C52 C57 C56 0.5(5) . . . . ?
C53 C54 C55 C56 -0.4(5) . . . . ?
C54 C55 C56 C57 0.2(6) . . . . ?
C55 C56 C57 C52 -0.2(6) . . . . ?
C57 C52 C53 C54 -0.7(5) . . . . ?
C58 P3 C2 C1 3.3(3) . . . . ?
C58 P3 C2 C3 -174.3(2) . . . . ?
C58 P3 C46 C47 48.1(3) . . . . ?
C58 P3 C46 C51 -133.5(3) . . . . ?
C58 P3 C52 C53 -99.1(3) . . . . ?
C58 P3 C52 C57 77.1(3) . . . . ?
C58 C59 C60 C61 1.3(6) . . . . ?
C59 C58 C63 C62 1.3(5) . . . . ?
C59 C60 C61 C62 -0.2(7) . . . . ?
C60 C61 C62 C63 -0.4(7) . . . . ?
C61 C62 C63 C58 -0.2(6) . . . . ?
C63 C58 C59 C60 -1.9(6) . . . . ?

loop_
_smtbx_masks_void_nr
_smtbx_masks_void_average_x
_smtbx_masks_void_average_y
_smtbx_masks_void_average_z
_smtbx_masks_void_volume
_smtbx_masks_void_count_electrons
_smtbx_masks_void_content
1 0.000 0.000 0.000 305.5 104.8 ?
2 0.139 0.000 0.587 7.3 0.0 ?
3 0.146 0.774 0.653 9.2 0.0 ?
4 0.854 0.226 0.347 9.2 0.0 ?
5 0.861 0.000 0.412 7.3 0.0 ?
